data_4080306
loop_
_publ_author_name
'Cole, Marcus L.'
'Deacon, Glen B.'
'Junk, Peter C.'
'Wang, Jun'

_publ_section_title
;
 Bulky Formamidinate-Supported Lanthanoid Halides and Alkyls, Including a
 Rare Terminal La--Me Species
;
_journal_issue 5
_journal_name_full Organometallics
_journal_page_first 1370
_journal_paper_doi 10.1021/om301048b
_journal_volume 32
_journal_year 2013
_chemical_formula_moiety 'C56 H81 N4 O2 Sm'
_chemical_formula_sum 'C56 H81 N4 O2 Sm'
_chemical_formula_weight 992.60
_chemical_name_common '[Sm(DippForm)2(OCH=CH2)(THF)]'
_chemical_name_systematic
;
 ?
;
_space_group_IT_number 2
_symmetry_cell_setting triclinic
_symmetry_space_group_name_Hall '-P 1'
_symmetry_space_group_name_H-M 'P -1'
_atom_sites_solution_hydrogens geom
_atom_sites_solution_primary direct
_atom_sites_solution_secondary difmap
_audit_creation_method SHELXL-97
_cell_angle_alpha 78.3150(10)
_cell_angle_beta 69.9430(10)
_cell_angle_gamma 67.8920(10)
_cell_formula_units_Z 2
_cell_length_a 12.2755(3)
_cell_length_b 14.0703(3)
_cell_length_c 17.8816(5)
_cell_measurement_reflns_used 12287
_cell_measurement_temperature 123(1)
_cell_measurement_theta_max 27.50
_cell_measurement_theta_min 1.90
_cell_volume 2678.30(12)
_computing_cell_refinement 'Bruker Apex2 v2.0 (Bruker AXS, 2005)'
_computing_data_collection 'Bruker Apex2 v2.0 (Bruker AXS, 2005)'
_computing_data_reduction 'Bruker Apex2 v2.0 (Bruker AXS, 2005)'
_computing_molecular_graphics 'X-Seed (Barbour, 2001)'
_computing_publication_material 'CIFTAB (Sheldrick, 1997)'
_computing_structure_refinement 'SHELXL-97 (Sheldrick, 1997)'
_computing_structure_solution 'SHELXS-97 (Sheldrick, 1990)'
_diffrn_ambient_temperature 123(1)
_diffrn_measured_fraction_theta_full 0.999
_diffrn_measured_fraction_theta_max 0.999
_diffrn_measurement_device_type 'Bruker X8 Apex II CCD'
_diffrn_measurement_method 'phi and omega scans'
_diffrn_radiation_monochromator graphite
_diffrn_radiation_source 'fine-focus sealed tube'
_diffrn_radiation_type MoK\a
_diffrn_radiation_wavelength 0.71073
_diffrn_reflns_av_R_equivalents 0.0401
_diffrn_reflns_av_sigmaI/netI 0.0365
_diffrn_reflns_limit_h_max 15
_diffrn_reflns_limit_h_min -15
_diffrn_reflns_limit_k_max 18
_diffrn_reflns_limit_k_min -18
_diffrn_reflns_limit_l_max 23
_diffrn_reflns_limit_l_min -23
_diffrn_reflns_number 62130
_diffrn_reflns_theta_full 27.50
_diffrn_reflns_theta_max 27.50
_diffrn_reflns_theta_min 1.90
_exptl_absorpt_coefficient_mu 1.138
_exptl_absorpt_correction_T_max 0.9559
_exptl_absorpt_correction_T_min 0.6589
_exptl_absorpt_correction_type multi-scan
_exptl_absorpt_process_details SADABS
_exptl_crystal_colour 'light yellow'
_exptl_crystal_density_diffrn 1.231
_exptl_crystal_density_method 'not measured'
_exptl_crystal_description prism
_exptl_crystal_F_000 1046
_exptl_crystal_size_max 0.40
_exptl_crystal_size_mid 0.30
_exptl_crystal_size_min 0.04
_refine_diff_density_max 1.314
_refine_diff_density_min -0.979
_refine_diff_density_rms 0.077
_refine_ls_extinction_expression Fc^*^=kFc[1+0.001xFc^2^\l^3^/sin(2\q)]^-1/4^
_refine_ls_extinction_method SHELXL
_refine_ls_goodness_of_fit_ref 1.068
_refine_ls_hydrogen_treatment constr
_refine_ls_matrix_type full
_refine_ls_number_parameters 600
_refine_ls_number_reflns 12287
_refine_ls_number_restraints 37
_refine_ls_restrained_S_all 1.084
_refine_ls_R_factor_all 0.0432
_refine_ls_R_factor_gt 0.0367
_refine_ls_shift/su_max 0.001
_refine_ls_shift/su_mean 0.000
_refine_ls_structure_factor_coef Fsqd
_refine_ls_weighting_details 'calc w=1/[\s^2^(Fo^2^)+(0.2000P)^2^+0.0000P] where P=(Fo^2^+2Fc^2^)/3'
_refine_ls_weighting_scheme calc
_refine_ls_wR_factor_gt 0.0780
_refine_ls_wR_factor_ref 0.0825
_reflns_number_gt 11032
_reflns_number_total 12287
_reflns_threshold_expression >2sigma(I)
_cod_data_source_file om301048b_si_002.cif
_cod_data_source_block 10
_cod_depositor_comments
;
The following automatic conversions were performed:

'_exptl_absorpt_correction_type' value 'Multi-scan' changed to
'multi-scan' according to
/home/saulius/struct/CIF-dictionaries/cif_core.dic dictionary named
'cif_core.dic' version 2.4.2 from 2011-04-26.

Automatic conversion script
Id: cif_fix_values 1891 2012-01-12 08:04:46Z andrius 
;
_cod_original_cell_volume 2678.30(11)
_cod_original_sg_symbol_Hall -P1
_cod_original_sg_symbol_H-M P-1
_cod_database_code 4080306

loop_
_symmetry_equiv_pos_as_xyz
'x, y, z'
'-x, -y, -z'

loop_
_atom_site_label
_atom_site_type_symbol
_atom_site_fract_x
_atom_site_fract_y
_atom_site_fract_z
_atom_site_U_iso_or_equiv
_atom_site_adp_type
_atom_site_occupancy
_atom_site_symmetry_multiplicity
_atom_site_calc_flag
_atom_site_refinement_flags
_atom_site_disorder_assembly
_atom_site_disorder_group
Sm1 Sm 0.729896(12) 0.797586(10) 0.709923(8) 0.02903(5) Uani 1 1 d . A .
O1 O 0.7830(3) 0.9001(2) 0.61257(14) 0.0632(7) Uani 1 1 d . . .
N1 N 0.87104(19) 0.61840(17) 0.70563(14) 0.0298(5) Uani 1 1 d . . .
C1 C 0.8216(2) 0.5941(2) 0.66045(16) 0.0292(6) Uani 1 1 d . A .
H1 H 0.8590 0.5299 0.6377 0.035 Uiso 1 1 calc R . .
O2 O 0.52607(19) 0.87454(17) 0.68890(13) 0.0473(5) Uani 1 1 d D . .
N2 N 0.7196(2) 0.66070(17) 0.64770(14) 0.0308(5) Uani 1 1 d . . .
C2 C 0.9854(2) 0.5478(2) 0.71506(17) 0.0322(6) Uani 1 1 d . . .
N3 N 0.6109(2) 0.85033(18) 0.84277(14) 0.0319(5) Uani 1 1 d . . .
C3 C 1.0936(3) 0.5685(2) 0.6693(2) 0.0407(7) Uani 1 1 d . . .
N4 N 0.8107(2) 0.84422(17) 0.80273(14) 0.0303(5) Uani 1 1 d . . .
C4 C 1.2052(3) 0.4993(3) 0.6792(2) 0.0481(8) Uani 1 1 d . . .
H4 H 1.2795 0.5119 0.6485 0.058 Uiso 1 1 calc R . .
C5 C 1.2100(3) 0.4141(3) 0.7320(2) 0.0480(8) Uani 1 1 d . . .
H5 H 1.2868 0.3687 0.7384 0.058 Uiso 1 1 calc R . .
C6 C 1.1039(3) 0.3938(2) 0.7757(2) 0.0463(8) Uani 1 1 d . . .
H6 H 1.1082 0.3341 0.8122 0.056 Uiso 1 1 calc R . .
C7 C 0.9901(3) 0.4593(2) 0.76779(18) 0.0382(7) Uani 1 1 d . . .
C8 C 1.0937(3) 0.6610(3) 0.6073(3) 0.0575(10) Uani 1 1 d . . .
H8 H 1.0078 0.6968 0.6041 0.069 Uiso 1 1 calc R . .
C9 C 1.1767(4) 0.6308(3) 0.5243(2) 0.0649(10) Uani 1 1 d . . .
H9A H 1.2624 0.5998 0.5253 0.097 Uiso 1 1 calc R . .
H9B H 1.1684 0.6922 0.4863 0.097 Uiso 1 1 calc R . .
H9C H 1.1529 0.5811 0.5078 0.097 Uiso 1 1 calc R . .
C10 C 1.1315(5) 0.7358(3) 0.6359(3) 0.0947(17) Uani 1 1 d . . .
H10A H 1.0770 0.7543 0.6894 0.142 Uiso 1 1 calc R . .
H10B H 1.1251 0.7981 0.5989 0.142 Uiso 1 1 calc R . .
H10C H 1.2166 0.7031 0.6378 0.142 Uiso 1 1 calc R . .
C11 C 0.8752(3) 0.4332(3) 0.8168(2) 0.0490(8) Uani 1 1 d . . .
H11 H 0.8051 0.4822 0.7973 0.059 Uiso 1 1 calc R . .
C12 C 0.8880(5) 0.3242(4) 0.8060(3) 0.1003(19) Uani 1 1 d . . .
H12A H 0.9160 0.3145 0.7489 0.151 Uiso 1 1 calc R . .
H12B H 0.8081 0.3140 0.8304 0.151 Uiso 1 1 calc R . .
H12C H 0.9480 0.2742 0.8317 0.151 Uiso 1 1 calc R . .
C13 C 0.8441(4) 0.4462(4) 0.9050(2) 0.0841(14) Uani 1 1 d . . .
H13A H 0.9132 0.4013 0.9250 0.126 Uiso 1 1 calc R . .
H13B H 0.7705 0.4277 0.9350 0.126 Uiso 1 1 calc R . .
H13C H 0.8285 0.5180 0.9117 0.126 Uiso 1 1 calc R . .
C14 C 0.6645(2) 0.6399(2) 0.59734(18) 0.0352(7) Uani 1 1 d . A .
C15 C 0.5809(3) 0.5853(3) 0.6298(2) 0.0457(8) Uani 1 1 d . . .
C16 C 0.5182(3) 0.5773(3) 0.5804(2) 0.0613(11) Uani 1 1 d . A .
H16 H 0.4618 0.5404 0.6009 0.074 Uiso 1 1 calc R . .
C17 C 0.5358(3) 0.6212(3) 0.5029(2) 0.0597(11) Uani 1 1 d . . .
H17 H 0.4895 0.6168 0.4714 0.072 Uiso 1 1 calc R A .
C18 C 0.6203(3) 0.6715(3) 0.4713(2) 0.0496(8) Uani 1 1 d . A .
H18 H 0.6336 0.7002 0.4174 0.060 Uiso 1 1 calc R . .
C19 C 0.6870(3) 0.6812(2) 0.51699(19) 0.0378(7) Uani 1 1 d . . .
C20 C 0.5623(3) 0.5330(3) 0.7133(2) 0.0577(10) Uani 1 1 d . A .
H20 H 0.5983 0.5614 0.7423 0.069 Uiso 1 1 calc R . .
C21 C 0.6322(5) 0.4181(4) 0.7110(3) 0.0908(16) Uani 1 1 d . . .
H21A H 0.5973 0.3874 0.6843 0.136 Uiso 1 1 calc R A .
H21B H 0.6255 0.3860 0.7657 0.136 Uiso 1 1 calc R . .
H21C H 0.7191 0.4069 0.6815 0.136 Uiso 1 1 calc R . .
C22 C 0.4268(4) 0.5526(4) 0.7607(2) 0.0734(13) Uani 1 1 d . . .
H22A H 0.3823 0.6269 0.7595 0.110 Uiso 1 1 calc R A .
H22B H 0.4205 0.5240 0.8162 0.110 Uiso 1 1 calc R . .
H22C H 0.3908 0.5195 0.7368 0.110 Uiso 1 1 calc R . .
C23 C 0.7859(3) 0.7311(2) 0.47922(19) 0.0397(7) Uani 1 1 d . A .
H23 H 0.7914 0.7638 0.5219 0.048 Uiso 1 1 calc R . .
C24 C 0.7603(4) 0.8144(3) 0.4119(2) 0.0593(10) Uani 1 1 d . . .
H24A H 0.7725 0.7822 0.3646 0.089 Uiso 1 1 calc R A .
H24B H 0.8167 0.8535 0.3988 0.089 Uiso 1 1 calc R . .
H24C H 0.6753 0.8610 0.4291 0.089 Uiso 1 1 calc R . .
C25 C 0.9108(3) 0.6490(3) 0.4476(2) 0.0471(8) Uani 1 1 d . . .
H25A H 0.9301 0.5976 0.4914 0.071 Uiso 1 1 calc R A .
H25B H 0.9745 0.6814 0.4253 0.071 Uiso 1 1 calc R . .
H25C H 0.9078 0.6153 0.4058 0.071 Uiso 1 1 calc R . .
C26 C 0.7011(2) 0.8694(2) 0.85503(17) 0.0311(6) Uani 1 1 d . A .
H26 H 0.6865 0.9010 0.9013 0.037 Uiso 1 1 calc R . .
C27 C 0.4905(3) 0.8830(2) 0.89816(18) 0.0385(7) Uani 1 1 d . A .
C28 C 0.4121(3) 0.9853(3) 0.8916(2) 0.0478(8) Uani 1 1 d . . .
C29 C 0.2943(3) 1.0122(4) 0.9456(3) 0.0631(11) Uani 1 1 d . A .
H29 H 0.2404 1.0812 0.9430 0.076 Uiso 1 1 calc R . .
C30 C 0.2547(3) 0.9419(4) 1.0021(3) 0.0742(14) Uani 1 1 d . . .
H30 H 0.1740 0.9625 1.0382 0.089 Uiso 1 1 calc R A .
C31 C 0.3309(4) 0.8410(4) 1.0073(2) 0.0669(12) Uani 1 1 d . A .
H31 H 0.3016 0.7926 1.0465 0.080 Uiso 1 1 calc R . .
C32 C 0.4513(3) 0.8090(3) 0.9554(2) 0.0492(9) Uani 1 1 d . . .
C33 C 0.4504(3) 1.0660(3) 0.8294(2) 0.0552(9) Uani 1 1 d . A .
H33 H 0.5347 1.0317 0.7944 0.066 Uiso 1 1 calc R . .
C34 C 0.4566(5) 1.1514(4) 0.8676(3) 0.0876(15) Uani 1 1 d . . .
H34A H 0.3734 1.1916 0.8973 0.131 Uiso 1 1 calc R A .
H34B H 0.4934 1.1966 0.8257 0.131 Uiso 1 1 calc R . .
H34C H 0.5071 1.1205 0.9041 0.131 Uiso 1 1 calc R . .
C35 C 0.3650(5) 1.1139(3) 0.7765(3) 0.0832(15) Uani 1 1 d . . .
H35A H 0.3636 1.0596 0.7504 0.125 Uiso 1 1 calc R A .
H35B H 0.3950 1.1637 0.7358 0.125 Uiso 1 1 calc R . .
H35C H 0.2817 1.1489 0.8094 0.125 Uiso 1 1 calc R . .
C36 C 0.5356(4) 0.6982(3) 0.9589(2) 0.0540(9) Uani 1 1 d . A .
H36 H 0.6217 0.6997 0.9400 0.065 Uiso 1 1 calc R . .
C37 C 0.5186(5) 0.6414(4) 1.0411(2) 0.0794(14) Uani 1 1 d . . .
H37A H 0.4377 0.6327 1.0600 0.119 Uiso 1 1 calc R A .
H37B H 0.5240 0.6811 1.0780 0.119 Uiso 1 1 calc R . .
H37C H 0.5829 0.5737 1.0387 0.119 Uiso 1 1 calc R . .
C38 C 0.5262(5) 0.6384(4) 0.9015(3) 0.0823(14) Uani 1 1 d . . .
H38A H 0.5833 0.5677 0.9035 0.123 Uiso 1 1 calc R A .
H38B H 0.5471 0.6713 0.8472 0.123 Uiso 1 1 calc R . .
H38C H 0.4419 0.6374 0.9166 0.123 Uiso 1 1 calc R . .
C39 C 0.9050(3) 0.8635(2) 0.82041(19) 0.0397(7) Uani 1 1 d . A .
C40 C 0.9691(3) 0.7907(3) 0.8703(2) 0.0484(8) Uani 1 1 d . . .
C41 C 1.0552(3) 0.8143(4) 0.8910(3) 0.0691(12) Uani 1 1 d . A .
H41 H 1.0980 0.7668 0.9259 0.083 Uiso 1 1 calc R . .
C42 C 1.0794(4) 0.9044(4) 0.8623(3) 0.0768(15) Uani 1 1 d . . .
H42 H 1.1358 0.9202 0.8790 0.092 Uiso 1 1 calc R A .
C43 C 1.0223(3) 0.9714(4) 0.8097(3) 0.0662(12) Uani 1 1 d . A .
H43 H 1.0427 1.0322 0.7882 0.079 Uiso 1 1 calc R . .
C44 C 0.9345(3) 0.9528(3) 0.7867(2) 0.0496(9) Uani 1 1 d . . .
C45 C 0.9467(3) 0.6892(3) 0.9005(2) 0.0517(9) Uani 1 1 d . A .
H45 H 0.9031 0.6787 0.8663 0.062 Uiso 1 1 calc R . .
C46 C 0.8626(4) 0.6914(3) 0.9863(2) 0.0650(11) Uani 1 1 d . . .
H46A H 0.9003 0.7059 1.0210 0.097 Uiso 1 1 calc R A .
H46B H 0.8507 0.6245 1.0043 0.097 Uiso 1 1 calc R . .
H46C H 0.7829 0.7452 0.9887 0.097 Uiso 1 1 calc R . .
C47 C 1.0665(4) 0.5976(3) 0.8930(2) 0.0706(12) Uani 1 1 d . . .
H47A H 1.1192 0.5975 0.8376 0.106 Uiso 1 1 calc R A .
H47B H 1.0476 0.5334 0.9083 0.106 Uiso 1 1 calc R . .
H47C H 1.1093 0.6034 0.9282 0.106 Uiso 1 1 calc R . .
C48 C 0.8742(3) 1.0275(3) 0.7275(2) 0.0564(10) Uani 1 1 d . A .
H48 H 0.8354 0.9912 0.7071 0.068 Uiso 1 1 calc R . .
C49 C 0.9666(5) 1.0615(5) 0.6560(4) 0.123(2) Uani 1 1 d U . .
H49A H 1.0066 1.0972 0.6742 0.185 Uiso 1 1 calc R A .
H49B H 0.9239 1.1083 0.6185 0.185 Uiso 1 1 calc R . .
H49C H 1.0288 1.0011 0.6293 0.185 Uiso 1 1 calc R . .
C50 C 0.7732(5) 1.1199(4) 0.7669(4) 0.110(2) Uani 1 1 d . . .
H50A H 0.7081 1.0976 0.8074 0.164 Uiso 1 1 calc R A .
H50B H 0.7391 1.1688 0.7265 0.164 Uiso 1 1 calc R . .
H50C H 0.8070 1.1531 0.7924 0.164 Uiso 1 1 calc R . .
C51 C 0.7912(7) 0.9846(5) 0.5573(3) 0.110(2) Uani 1 1 d U . .
H51 H 0.8549 0.9756 0.5080 0.132 Uiso 1 1 calc R . .
C52 C 0.7036(7) 1.0847(5) 0.5748(4) 0.122(2) Uani 1 1 d U . .
H52A H 0.6398 1.0937 0.6241 0.147 Uiso 1 1 calc R . .
H52B H 0.7091 1.1422 0.5371 0.147 Uiso 1 1 calc R . .
C53A C 0.5188(8) 0.9246(7) 0.6081(4) 0.037(2) Uani 0.50 1 d PD A 1
H53A H 0.5987 0.8993 0.5669 0.045 Uiso 0.50 1 calc PR A 1
H53B H 0.4932 1.0004 0.6068 0.045 Uiso 0.50 1 calc PR A 1
C54A C 0.4198(5) 0.8916(4) 0.5957(3) 0.0290(12) Uani 0.50 1 d PD A 1
H54A H 0.3787 0.9409 0.5576 0.035 Uiso 0.50 1 calc PR A 1
H54B H 0.4547 0.8217 0.5770 0.035 Uiso 0.50 1 calc PR A 1
C55A C 0.3341(4) 0.8941(4) 0.6791(3) 0.0231(10) Uani 0.50 1 d PD A 1
H55A H 0.2768 0.8567 0.6859 0.028 Uiso 0.50 1 calc PR A 1
H55B H 0.2860 0.9657 0.6932 0.028 Uiso 0.50 1 calc PR A 1
C56A C 0.4235(6) 0.8392(8) 0.7293(4) 0.035(2) Uani 0.50 1 d PD A 1
H56A H 0.3859 0.8591 0.7849 0.042 Uiso 0.50 1 calc PR A 1
H56B H 0.4486 0.7635 0.7301 0.042 Uiso 0.50 1 calc PR A 1
C55B C 0.3516(10) 0.8329(9) 0.6881(6) 0.098(4) Uiso 0.50 1 d PD A 2
H55C H 0.3802 0.7685 0.6620 0.118 Uiso 0.50 1 calc PR A 2
H55D H 0.2650 0.8463 0.7215 0.118 Uiso 0.50 1 calc PR A 2
C54B C 0.3648(11) 0.9193(10) 0.6293(8) 0.119(5) Uiso 0.50 1 d PD A 2
H54C H 0.3029 0.9848 0.6498 0.143 Uiso 0.50 1 calc PR A 2
H54D H 0.3545 0.9104 0.5789 0.143 Uiso 0.50 1 calc PR A 2
C53B C 0.4946(12) 0.9188(14) 0.6158(6) 0.081(5) Uiso 0.50 1 d PD A 2
H53C H 0.5532 0.8773 0.5710 0.097 Uiso 0.50 1 calc PR A 2
H53D H 0.4973 0.9898 0.6029 0.097 Uiso 0.50 1 calc PR A 2
C56B C 0.4345(12) 0.8269(14) 0.7380(7) 0.080(5) Uiso 0.50 1 d PD A 2
H56C H 0.3846 0.8637 0.7867 0.096 Uiso 0.50 1 calc PR A 2
H56D H 0.4758 0.7542 0.7544 0.096 Uiso 0.50 1 calc PR A 2

loop_
_atom_site_aniso_label
_atom_site_aniso_U_11
_atom_site_aniso_U_22
_atom_site_aniso_U_33
_atom_site_aniso_U_23
_atom_site_aniso_U_13
_atom_site_aniso_U_12
Sm1 0.02816(8) 0.02933(8) 0.03017(9) -0.01239(6) -0.00524(6) -0.00819(6)
O1 0.102(2) 0.0680(16) 0.0375(14) -0.0038(12) -0.0120(14) -0.0559(16)
N1 0.0230(11) 0.0326(11) 0.0334(13) -0.0105(10) -0.0062(9) -0.0068(9)
C1 0.0282(13) 0.0284(13) 0.0311(15) -0.0095(11) -0.0030(11) -0.0111(11)
O2 0.0387(12) 0.0527(13) 0.0488(14) -0.0198(11) -0.0168(10) -0.0020(10)
N2 0.0257(11) 0.0347(12) 0.0349(13) -0.0147(10) -0.0085(10) -0.0079(9)
C2 0.0285(14) 0.0348(14) 0.0344(16) -0.0130(12) -0.0100(12) -0.0059(11)
N3 0.0270(12) 0.0373(12) 0.0318(13) -0.0147(10) -0.0035(10) -0.0098(10)
C3 0.0305(15) 0.0429(16) 0.0455(19) -0.0071(14) -0.0094(13) -0.0086(13)
N4 0.0262(11) 0.0344(12) 0.0317(13) -0.0111(10) -0.0045(10) -0.0109(9)
C4 0.0289(16) 0.056(2) 0.056(2) -0.0108(17) -0.0116(15) -0.0080(14)
C5 0.0378(18) 0.0506(19) 0.051(2) -0.0147(16) -0.0214(16) 0.0028(14)
C6 0.053(2) 0.0404(17) 0.0423(19) -0.0083(14) -0.0182(16) -0.0057(15)
C7 0.0404(17) 0.0391(15) 0.0351(17) -0.0105(13) -0.0123(13) -0.0085(13)
C8 0.0238(16) 0.0492(19) 0.088(3) -0.0007(19) -0.0044(17) -0.0126(14)
C9 0.073(3) 0.078(3) 0.053(2) -0.004(2) -0.018(2) -0.035(2)
C10 0.138(5) 0.054(2) 0.073(3) -0.020(2) 0.009(3) -0.039(3)
C11 0.052(2) 0.0500(19) 0.044(2) 0.0024(15) -0.0115(16) -0.0208(16)
C12 0.107(4) 0.079(3) 0.107(4) -0.022(3) 0.022(3) -0.063(3)
C13 0.069(3) 0.130(4) 0.050(3) -0.018(3) -0.002(2) -0.038(3)
C14 0.0263(14) 0.0391(15) 0.0436(18) -0.0234(13) -0.0082(12) -0.0063(12)
C15 0.0386(17) 0.062(2) 0.0436(19) -0.0282(16) 0.0007(14) -0.0238(15)
C16 0.045(2) 0.101(3) 0.056(2) -0.045(2) 0.0067(17) -0.044(2)
C17 0.0419(19) 0.096(3) 0.056(2) -0.044(2) -0.0096(17) -0.0246(19)
C18 0.049(2) 0.061(2) 0.048(2) -0.0222(17) -0.0187(16) -0.0163(16)
C19 0.0338(15) 0.0397(15) 0.0435(18) -0.0214(13) -0.0123(13) -0.0063(12)
C20 0.060(2) 0.079(3) 0.048(2) -0.0245(19) 0.0004(17) -0.043(2)
C21 0.113(4) 0.077(3) 0.072(3) -0.011(2) 0.001(3) -0.045(3)
C22 0.071(3) 0.122(4) 0.052(2) -0.031(2) 0.007(2) -0.068(3)
C23 0.0486(18) 0.0399(16) 0.0388(17) -0.0082(13) -0.0182(14) -0.0165(14)
C24 0.080(3) 0.049(2) 0.056(2) 0.0022(17) -0.033(2) -0.0219(19)
C25 0.0413(18) 0.0531(19) 0.049(2) -0.0070(16) -0.0104(15) -0.0190(15)
C26 0.0326(14) 0.0311(13) 0.0305(15) -0.0095(11) -0.0078(12) -0.0093(11)
C27 0.0299(15) 0.0567(18) 0.0348(16) -0.0243(14) -0.0029(12) -0.0164(13)
C28 0.0328(16) 0.064(2) 0.047(2) -0.0353(17) -0.0102(14) -0.0032(15)
C29 0.0383(19) 0.086(3) 0.066(3) -0.047(2) -0.0082(18) -0.0067(19)
C30 0.0319(19) 0.120(4) 0.072(3) -0.063(3) 0.0095(18) -0.021(2)
C31 0.052(2) 0.105(3) 0.053(2) -0.036(2) 0.0121(18) -0.046(2)
C32 0.0414(18) 0.072(2) 0.0408(19) -0.0287(17) 0.0038(14) -0.0283(17)
C33 0.050(2) 0.0501(19) 0.057(2) -0.0264(17) -0.0165(17) 0.0042(16)
C34 0.091(3) 0.102(4) 0.087(3) -0.041(3) -0.009(3) -0.047(3)
C35 0.099(4) 0.048(2) 0.107(4) -0.020(2) -0.061(3) 0.005(2)
C36 0.063(2) 0.067(2) 0.0369(19) -0.0108(16) 0.0034(16) -0.0398(19)
C37 0.114(4) 0.080(3) 0.052(3) -0.011(2) -0.008(2) -0.054(3)
C38 0.106(4) 0.081(3) 0.069(3) -0.031(2) -0.021(3) -0.032(3)
C39 0.0291(15) 0.0496(17) 0.0426(18) -0.0260(14) 0.0000(13) -0.0137(13)
C40 0.0333(16) 0.067(2) 0.048(2) -0.0276(17) -0.0101(15) -0.0092(15)
C41 0.040(2) 0.109(4) 0.067(3) -0.044(3) -0.0166(19) -0.015(2)
C42 0.039(2) 0.132(4) 0.081(3) -0.063(3) -0.001(2) -0.037(2)
C43 0.045(2) 0.089(3) 0.076(3) -0.052(2) 0.013(2) -0.040(2)
C44 0.0384(17) 0.060(2) 0.054(2) -0.0344(17) 0.0093(15) -0.0262(16)
C45 0.048(2) 0.057(2) 0.048(2) -0.0146(16) -0.0255(17) 0.0007(16)
C46 0.064(2) 0.063(2) 0.053(2) -0.0131(19) -0.017(2) -0.0003(19)
C47 0.066(3) 0.077(3) 0.056(2) -0.027(2) -0.032(2) 0.013(2)
C48 0.060(2) 0.0475(19) 0.066(2) -0.0163(17) 0.0010(19) -0.0336(17)
C49 0.096(4) 0.116(4) 0.122(5) 0.033(4) 0.002(3) -0.049(3)
C50 0.099(4) 0.083(4) 0.139(5) -0.053(4) -0.037(4) 0.002(3)
C51 0.177(6) 0.134(5) 0.059(3) -0.007(3) -0.028(3) -0.101(4)
C52 0.183(6) 0.085(4) 0.137(5) 0.052(3) -0.095(4) -0.074(4)
C53A 0.034(4) 0.040(4) 0.041(4) -0.003(3) -0.026(3) -0.003(3)
C54A 0.017(2) 0.039(3) 0.026(3) -0.019(2) -0.009(2) 0.007(2)
C55A 0.012(2) 0.025(2) 0.034(3) -0.012(2) -0.009(2) -0.0008(18)
C56A 0.013(3) 0.071(6) 0.024(3) -0.027(3) -0.006(2) -0.005(3)

loop_
_atom_type_symbol
_atom_type_description
_atom_type_scat_dispersion_real
_atom_type_scat_dispersion_imag
_atom_type_scat_source
C C 0.0033 0.0016 'International Tables Vol C Tables 4.2.6.8 and 6.1.1.4'
H H 0.0000 0.0000 'International Tables Vol C Tables 4.2.6.8 and 6.1.1.4'
N N 0.0061 0.0033 'International Tables Vol C Tables 4.2.6.8 and 6.1.1.4'
O O 0.0106 0.0060 'International Tables Vol C Tables 4.2.6.8 and 6.1.1.4'
Sm Sm -0.1638 3.4418 'International Tables Vol C Tables 4.2.6.8 and 6.1.1.4'

loop_
_geom_angle_atom_site_label_1
_geom_angle_atom_site_label_2
_geom_angle_atom_site_label_3
_geom_angle
O1 Sm1 N3 123.20(9)
O1 Sm1 O2 85.46(10)
N3 Sm1 O2 81.40(7)
O1 Sm1 N1 115.50(10)
N3 Sm1 N1 114.72(8)
O2 Sm1 N1 130.70(7)
O1 Sm1 N2 104.26(8)
N3 Sm1 N2 125.89(8)
O2 Sm1 N2 77.78(7)
N1 Sm1 N2 54.58(7)
O1 Sm1 N4 96.14(9)
N3 Sm1 N4 55.26(7)
O2 Sm1 N4 128.93(7)
N1 Sm1 N4 94.43(7)
N2 Sm1 N4 147.98(8)
C51 O1 Sm1 166.3(4)
C1 N1 C2 117.7(2)
C1 N1 Sm1 93.17(16)
C2 N1 Sm1 146.82(17)
N2 C1 N1 118.5(2)
N2 C1 H1 120.7
N1 C1 H1 120.7
C56A O2 C53B 98.3(5)
C56A O2 C56B 9.5(6)
C53B O2 C56B 107.1(6)
C56A O2 C53A 110.5(4)
C53B O2 C53A 12.2(5)
C56B O2 C53A 119.3(5)
C56A O2 Sm1 125.3(4)
C53B O2 Sm1 129.0(5)
C56B O2 Sm1 115.9(5)
C53A O2 Sm1 117.9(3)
C1 N2 C14 120.9(2)
C1 N2 Sm1 92.92(15)
C14 N2 Sm1 144.58(18)
C7 C2 C3 120.7(3)
C7 C2 N1 120.9(3)
C3 C2 N1 118.4(3)
C26 N3 C27 118.8(2)
C26 N3 Sm1 93.89(16)
C27 N3 Sm1 145.73(18)
C4 C3 C2 118.1(3)
C4 C3 C8 119.4(3)
C2 C3 C8 122.5(3)
C26 N4 C39 117.0(2)
C26 N4 Sm1 90.82(16)
C39 N4 Sm1 151.76(18)
C5 C4 C3 121.5(3)
C5 C4 H4 119.3
C3 C4 H4 119.3
C4 C5 C6 120.0(3)
C4 C5 H5 120.0
C6 C5 H5 120.0
C5 C6 C7 121.1(3)
C5 C6 H6 119.4
C7 C6 H6 119.4
C6 C7 C2 118.6(3)
C6 C7 C11 119.3(3)
C2 C7 C11 122.1(3)
C9 C8 C10 110.7(3)
C9 C8 C3 113.0(3)
C10 C8 C3 108.8(4)
C9 C8 H8 108.1
C10 C8 H8 108.1
C3 C8 H8 108.1
C8 C9 H9A 109.5
C8 C9 H9B 109.5
H9A C9 H9B 109.5
C8 C9 H9C 109.5
H9A C9 H9C 109.5
H9B C9 H9C 109.5
C8 C10 H10A 109.5
C8 C10 H10B 109.5
H10A C10 H10B 109.5
C8 C10 H10C 109.5
H10A C10 H10C 109.5
H10B C10 H10C 109.5
C7 C11 C13 111.5(3)
C7 C11 C12 111.5(3)
C13 C11 C12 110.2(4)
C7 C11 H11 107.8
C13 C11 H11 107.8
C12 C11 H11 107.8
C11 C12 H12A 109.5
C11 C12 H12B 109.5
H12A C12 H12B 109.5
C11 C12 H12C 109.5
H12A C12 H12C 109.5
H12B C12 H12C 109.5
C11 C13 H13A 109.5
C11 C13 H13B 109.5
H13A C13 H13B 109.5
C11 C13 H13C 109.5
H13A C13 H13C 109.5
H13B C13 H13C 109.5
C15 C14 C19 120.7(3)
C15 C14 N2 119.7(3)
C19 C14 N2 119.4(3)
C16 C15 C14 117.5(3)
C16 C15 C20 120.3(3)
C14 C15 C20 122.1(3)
C17 C16 C15 122.1(3)
C17 C16 H16 119.0
C15 C16 H16 119.0
C18 C17 C16 119.8(3)
C18 C17 H17 120.1
C16 C17 H17 120.1
C17 C18 C19 121.1(3)
C17 C18 H18 119.5
C19 C18 H18 119.5
C18 C19 C14 118.7(3)
C18 C19 C23 120.1(3)
C14 C19 C23 121.1(2)
C15 C20 C21 110.3(3)
C15 C20 C22 113.5(4)
C21 C20 C22 110.5(4)
C15 C20 H20 107.4
C21 C20 H20 107.4
C22 C20 H20 107.4
C20 C21 H21A 109.5
C20 C21 H21B 109.5
H21A C21 H21B 109.5
C20 C21 H21C 109.5
H21A C21 H21C 109.5
H21B C21 H21C 109.5
C20 C22 H22A 109.5
C20 C22 H22B 109.5
H22A C22 H22B 109.5
C20 C22 H22C 109.5
H22A C22 H22C 109.5
H22B C22 H22C 109.5
C19 C23 C24 114.1(3)
C19 C23 C25 110.0(2)
C24 C23 C25 109.2(3)
C19 C23 H23 107.8
C24 C23 H23 107.8
C25 C23 H23 107.8
C23 C24 H24A 109.5
C23 C24 H24B 109.5
H24A C24 H24B 109.5
C23 C24 H24C 109.5
H24A C24 H24C 109.5
H24B C24 H24C 109.5
C23 C25 H25A 109.5
C23 C25 H25B 109.5
H25A C25 H25B 109.5
C23 C25 H25C 109.5
H25A C25 H25C 109.5
H25B C25 H25C 109.5
N4 C26 N3 119.5(2)
N4 C26 H26 120.3
N3 C26 H26 120.3
C32 C27 C28 121.6(3)
C32 C27 N3 118.1(3)
C28 C27 N3 120.2(3)
C29 C28 C27 117.8(4)
C29 C28 C33 119.3(3)
C27 C28 C33 122.9(3)
C30 C29 C28 121.6(4)
C30 C29 H29 119.2
C28 C29 H29 119.2
C29 C30 C31 120.5(4)
C29 C30 H30 119.8
C31 C30 H30 119.7
C30 C31 C32 120.8(4)
C30 C31 H31 119.6
C32 C31 H31 119.6
C27 C32 C31 117.6(4)
C27 C32 C36 120.6(3)
C31 C32 C36 121.7(4)
C28 C33 C35 112.2(3)
C28 C33 C34 111.6(3)
C35 C33 C34 109.4(3)
C28 C33 H33 107.8
C35 C33 H33 107.8
C34 C33 H33 107.8
C33 C34 H34A 109.5
C33 C34 H34B 109.5
H34A C34 H34B 109.5
C33 C34 H34C 109.5
H34A C34 H34C 109.5
H34B C34 H34C 109.5
C33 C35 H35A 109.5
C33 C35 H35B 109.5
H35A C35 H35B 109.5
C33 C35 H35C 109.5
H35A C35 H35C 109.5
H35B C35 H35C 109.5
C38 C36 C37 110.0(3)
C38 C36 C32 110.9(3)
C37 C36 C32 115.2(3)
C38 C36 H36 106.7
C37 C36 H36 106.7
C32 C36 H36 106.7
C36 C37 H37A 109.5
C36 C37 H37B 109.5
H37A C37 H37B 109.5
C36 C37 H37C 109.5
H37A C37 H37C 109.5
H37B C37 H37C 109.5
C36 C38 H38A 109.5
C36 C38 H38B 109.5
H38A C38 H38B 109.5
C36 C38 H38C 109.5
H38A C38 H38C 109.5
H38B C38 H38C 109.5
C44 C39 C40 120.9(3)
C44 C39 N4 120.1(3)
C40 C39 N4 119.1(3)
C41 C40 C39 118.0(4)
C41 C40 C45 120.7(4)
C39 C40 C45 121.3(3)
C42 C41 C40 121.5(4)
C42 C41 H41 119.2
C40 C41 H41 119.2
C43 C42 C41 119.9(3)
C43 C42 H42 120.1
C41 C42 H42 120.1
C42 C43 C44 121.6(4)
C42 C43 H43 119.2
C44 C43 H43 119.2
C39 C44 C43 117.9(4)
C39 C44 C48 121.7(3)
C43 C44 C48 120.4(4)
C40 C45 C46 111.4(3)
C40 C45 C47 112.5(3)
C46 C45 C47 110.7(3)
C40 C45 H45 107.3
C46 C45 H45 107.3
C47 C45 H45 107.3
C45 C46 H46A 109.5
C45 C46 H46B 109.5
H46A C46 H46B 109.5
C45 C46 H46C 109.5
H46A C46 H46C 109.5
H46B C46 H46C 109.5
C45 C47 H47A 109.5
C45 C47 H47B 109.5
H47A C47 H47B 109.5
C45 C47 H47C 109.5
H47A C47 H47C 109.5
H47B C47 H47C 109.5
C44 C48 C50 111.3(4)
C44 C48 C49 112.3(4)
C50 C48 C49 110.5(4)
C44 C48 H48 107.5
C50 C48 H48 107.5
C49 C48 H48 107.5
C48 C49 H49A 109.5
C48 C49 H49B 109.5
H49A C49 H49B 109.5
C48 C49 H49C 109.5
H49A C49 H49C 109.5
H49B C49 H49C 109.5
C48 C50 H50A 109.5
C48 C50 H50B 109.5
H50A C50 H50B 109.5
C48 C50 H50C 109.5
H50A C50 H50C 109.5
H50B C50 H50C 109.5
O1 C51 C52 120.0(5)
O1 C51 H51 120.0
C52 C51 H51 120.0
C51 C52 H52A 120.0
C51 C52 H52B 120.0
H52A C52 H52B 120.0
O2 C53A C54A 102.7(4)
O2 C53A H53A 111.2
C54A C53A H53A 111.2
O2 C53A H53B 111.2
C54A C53A H53B 111.2
H53A C53A H53B 109.1
C55A C54A C53A 100.3(4)
C55A C54A H54A 111.7
C53A C54A H54A 111.7
C55A C54A H54B 111.7
C53A C54A H54B 111.7
H54A C54A H54B 109.5
C54A C55A C56A 102.2(3)
C54A C55A H55A 111.3
C56A C55A H55A 111.3
C54A C55A H55B 111.3
C56A C55A H55B 111.3
H55A C55A H55B 109.2
O2 C56A C55A 103.3(5)
O2 C56A H56A 111.1
C55A C56A H56A 111.1
O2 C56A H56B 111.1
C55A C56A H56B 111.1
H56A C56A H56B 109.1
C54B C55B C56B 102.7(6)
C54B C55B H55C 111.2
C56B C55B H55C 111.2
C54B C55B H55D 111.2
C56B C55B H55D 111.2
H55C C55B H55D 109.1
C55B C54B C53B 105.3(6)
C55B C54B H54C 110.7
C53B C54B H54C 110.7
C55B C54B H54D 110.7
C53B C54B H54D 110.7
H54C C54B H54D 108.8
O2 C53B C54B 107.0(7)
O2 C53B H53C 110.3
C54B C53B H53C 110.3
O2 C53B H53D 110.3
C54B C53B H53D 110.3
H53C C53B H53D 108.6
O2 C56B C55B 108.2(6)
O2 C56B H56C 110.1
C55B C56B H56C 110.1
O2 C56B H56D 110.1
C55B C56B H56D 110.1
H56C C56B H56D 108.4

loop_
_geom_bond_atom_site_label_1
_geom_bond_atom_site_label_2
_geom_bond_distance
Sm1 O1 2.109(2)
Sm1 N3 2.418(2)
Sm1 O2 2.453(2)
Sm1 N1 2.462(2)
Sm1 N2 2.472(2)
Sm1 N4 2.495(2)
O1 C51 1.395(6)
N1 C1 1.320(3)
N1 C2 1.425(3)
C1 N2 1.313(3)
C1 H1 0.9500
O2 C56A 1.434(5)
O2 C53B 1.442(7)
O2 C56B 1.461(7)
O2 C53A 1.490(5)
N2 C14 1.424(3)
C2 C7 1.396(4)
C2 C3 1.404(4)
N3 C26 1.327(3)
N3 C27 1.430(4)
C3 C4 1.396(4)
C3 C8 1.529(5)
N4 C26 1.312(3)
N4 C39 1.427(3)
C4 C5 1.363(5)
C4 H4 0.9500
C5 C6 1.371(5)
C5 H5 0.9500
C6 C7 1.392(4)
C6 H6 0.9500
C7 C11 1.518(5)
C8 C9 1.521(5)
C8 C10 1.527(6)
C8 H8 1.0000
C9 H9A 0.9800
C9 H9B 0.9800
C9 H9C 0.9800
C10 H10A 0.9800
C10 H10B 0.9800
C10 H10C 0.9800
C11 C13 1.522(5)
C11 C12 1.527(5)
C11 H11 1.0000
C12 H12A 0.9800
C12 H12B 0.9800
C12 H12C 0.9800
C13 H13A 0.9800
C13 H13B 0.9800
C13 H13C 0.9800
C14 C15 1.408(4)
C14 C19 1.410(4)
C15 C16 1.400(4)
C15 C20 1.507(5)
C16 C17 1.377(6)
C16 H16 0.9500
C17 C18 1.373(5)
C17 H17 0.9500
C18 C19 1.395(4)
C18 H18 0.9500
C19 C23 1.520(4)
C20 C21 1.519(6)
C20 C22 1.531(5)
C20 H20 1.0000
C21 H21A 0.9800
C21 H21B 0.9800
C21 H21C 0.9800
C22 H22A 0.9800
C22 H22B 0.9800
C22 H22C 0.9800
C23 C24 1.527(5)
C23 C25 1.531(4)
C23 H23 1.0000
C24 H24A 0.9800
C24 H24B 0.9800
C24 H24C 0.9800
C25 H25A 0.9800
C25 H25B 0.9800
C25 H25C 0.9800
C26 H26 0.9500
C27 C32 1.404(5)
C27 C28 1.406(5)
C28 C29 1.395(5)
C28 C33 1.510(5)
C29 C30 1.362(6)
C29 H29 0.9500
C30 C31 1.381(6)
C30 H30 0.9500
C31 C32 1.406(5)
C31 H31 0.9500
C32 C36 1.516(5)
C33 C35 1.529(5)
C33 C34 1.532(5)
C33 H33 1.0000
C34 H34A 0.9800
C34 H34B 0.9800
C34 H34C 0.9800
C35 H35A 0.9800
C35 H35B 0.9800
C35 H35C 0.9800
C36 C38 1.509(5)
C36 C37 1.511(5)
C36 H36 1.0000
C37 H37A 0.9800
C37 H37B 0.9800
C37 H37C 0.9800
C38 H38A 0.9800
C38 H38B 0.9800
C38 H38C 0.9800
C39 C44 1.400(5)
C39 C40 1.403(5)
C40 C41 1.396(5)
C40 C45 1.512(5)
C41 C42 1.369(7)
C41 H41 0.9500
C42 C43 1.364(7)
C42 H42 0.9500
C43 C44 1.400(5)
C43 H43 0.9500
C44 C48 1.508(6)
C45 C46 1.526(5)
C45 C47 1.533(5)
C45 H45 1.0000
C46 H46A 0.9800
C46 H46B 0.9800
C46 H46C 0.9800
C47 H47A 0.9800
C47 H47B 0.9800
C47 H47C 0.9800
C48 C50 1.510(6)
C48 C49 1.522(6)
C48 H48 1.0000
C49 H49A 0.9800
C49 H49B 0.9800
C49 H49C 0.9800
C50 H50A 0.9800
C50 H50B 0.9800
C50 H50C 0.9800
C51 C52 1.431(9)
C51 H51 0.9500
C52 H52A 0.9500
C52 H52B 0.9500
C53A C54A 1.548(7)
C53A H53A 0.9900
C53A H53B 0.9900
C54A C55A 1.500(7)
C54A H54A 0.9900
C54A H54B 0.9900
C55A C56A 1.539(7)
C55A H55A 0.9900
C55A H55B 0.9900
C56A H56A 0.9900
C56A H56B 0.9900
C55B C54B 1.458(9)
C55B C56B 1.539(8)
C55B H55C 0.9900
C55B H55D 0.9900
C54B C53B 1.524(8)
C54B H54C 0.9900
C54B H54D 0.9900
C53B H53C 0.9900
C53B H53D 0.9900
C56B H56C 0.9900
C56B H56D 0.9900
